data_1564764
loop_
_publ_author_name
'Trofymchuk, Oleksandra S.'
'Ortega, Daniela E.'
'Cort\'es-Arriagada, Diego'
'Pereira, Alfredo'
'Daniliuc, Constantin G.'
'Klitzke, Clecio F.'
'Santos, Leonardo S.'
'Rojas, Rene S.'

_publ_section_title
;
 Neutral and cationic methallyl nickel complexes in alkene activation: a
 combined DFT, ESI-MS and chemometric approach
;
_journal_issue 22
_journal_name_full 'Catalysis Science &amp; Technology'
_journal_page_first 7475
_journal_page_last 7485
_journal_paper_doi 10.1039/D1CY01595H
_journal_volume 11
_journal_year 2021
_chemical_formula_sum 'C60 H48 B F24 N3 Ni'
_chemical_formula_weight 1336.53
_space_group_crystal_system monoclinic
_space_group_IT_number 14
_space_group_name_Hall '-P 2yn'
_space_group_name_H-M_alt 'P 1 21/n 1'
_atom_sites_solution_hydrogens geom
_audit_creation_method 'APEX3 v2016.1-0'
_audit_update_record
;
2021-04-06 deposited with the CCDC.	2021-09-29 downloaded from the CCDC.
;
_cell_angle_alpha 90
_cell_angle_beta 91.7130(10)
_cell_angle_gamma 90
_cell_formula_units_Z 4
_cell_length_a 12.6058(3)
_cell_length_b 36.2340(8)
_cell_length_c 13.4322(4)
_cell_measurement_reflns_used 10323
_cell_measurement_temperature 223.(2)
_cell_measurement_theta_max 27.88
_cell_measurement_theta_min 3.84
_cell_volume 6132.5(3)
_computing_cell_refinement 'Collect (Nonius B.V., 1998)'
_computing_data_collection
;

Collect (Nonius B.V., 1998)
;
_computing_data_reduction 'Denzo-SMN (Otwinowski & Minor, 1997)'
_computing_molecular_graphics 'XP (Sheldrick, 2014)'
_computing_publication_material 'SHELXL-2014/7 (Sheldrick, 2014)'
_computing_structure_refinement 'SHELXL-2014/7 (Sheldrick, 2014)'
_computing_structure_solution 'SHELXL-2014/7 (Sheldrick, 2014)'
_diffrn_ambient_temperature 223.(2)
_diffrn_measured_fraction_theta_full 0.977
_diffrn_measured_fraction_theta_max 0.977
_diffrn_measurement_device_type 'rotating anode Nonius FR591'
_diffrn_measurement_method 'omega and phi scans'
_diffrn_radiation_monochromator 'Montel mirror'
_diffrn_radiation_type 'Mo K\a'
_diffrn_radiation_wavelength 0.71073
_diffrn_reflns_av_R_equivalents 0.1140
_diffrn_reflns_av_unetI/netI 0.1390
_diffrn_reflns_limit_h_max 14
_diffrn_reflns_limit_h_min -14
_diffrn_reflns_limit_k_max 43
_diffrn_reflns_limit_k_min -39
_diffrn_reflns_limit_l_max 15
_diffrn_reflns_limit_l_min -15
_diffrn_reflns_number 44301
_diffrn_reflns_theta_full 25.00
_diffrn_reflns_theta_max 25.00
_diffrn_reflns_theta_min 3.87
_diffrn_source 'Mo rotating anode'
_diffrn_source_type 'Mo rotating anode'
_exptl_absorpt_coefficient_mu 0.430
_exptl_absorpt_correction_T_max 0.99
_exptl_absorpt_correction_T_min 0.83
_exptl_absorpt_correction_type multi-scan
_exptl_absorpt_process_details 'Denzo (Otwinowski, Borek, Majewski & Minor, 2003)'
_exptl_crystal_colour orange
_exptl_crystal_density_diffrn 1.448
_exptl_crystal_density_method 'not measured'
_exptl_crystal_description plate
_exptl_crystal_F_000 2712
_exptl_crystal_size_max 0.450
_exptl_crystal_size_mid 0.100
_exptl_crystal_size_min 0.020
_refine_diff_density_max 0.683
_refine_diff_density_min -0.738
_refine_ls_extinction_method none
_refine_ls_goodness_of_fit_ref 1.029
_refine_ls_hydrogen_treatment constr
_refine_ls_matrix_type full
_refine_ls_number_parameters 1058
_refine_ls_number_reflns 10535
_refine_ls_number_restraints 925
_refine_ls_restrained_S_all 1.032
_refine_ls_R_factor_all 0.1837
_refine_ls_R_factor_gt 0.0927
_refine_ls_shift/su_max 0.001
_refine_ls_shift/su_mean 0.000
_refine_ls_structure_factor_coef Fsqd
_refine_ls_weighting_details 'w=1/[\s^2^(Fo^2^)+(0.0485P)^2^+23.7166P] where P=(Fo^2^+2Fc^2^)/3'
_refine_ls_weighting_scheme calc
_refine_ls_wR_factor_gt 0.1890
_refine_ls_wR_factor_ref 0.2411
_reflns_number_gt 5243
_reflns_number_total 10535
_reflns_threshold_expression 'I > 2\s(I)'
_cod_data_source_file d1cy01595h2.cif
_cod_data_source_block dan7953
_cod_depositor_comments 'Adding full bibliography for 1564764.cif.'
_cod_database_code 1564764

loop_
_space_group_symop_operation_xyz
'x, y, z'
'-x+1/2, y+1/2, -z+1/2'
'-x, -y, -z'
'x-1/2, -y-1/2, z-1/2'

loop_
_atom_site_type_symbol
_atom_site_label
_atom_site_fract_x
_atom_site_fract_y
_atom_site_fract_z
_atom_site_U_iso_or_equiv
_atom_site_adp_type
_atom_site_calc_flag
_atom_site_refinement_flags_adp
_atom_site_refinement_flags_occupancy
_atom_site_refinement_flags_posn
_atom_site_occupancy
_atom_site_disorder_assembly
_atom_site_disorder_group
Ni Ni1 0.41629(8) 1.14349(3) 0.49169(7) 0.0516(3) Uani d . . D 1.0 . .
C C41 0.5612(10) 1.1461(6) 0.4359(12) 0.064(5) Uani d U P D 0.632(18) A 1
H H41A 0.5867 1.1239 0.4024 0.077 Uiso calc U P R 0.632(18) A 1
H H41B 0.5798 1.1691 0.4021 0.077 Uiso calc U P R 0.632(18) A 1
C C42 0.5687(9) 1.1463(5) 0.5374(12) 0.057(4) Uani d U P D 0.632(18) A 1
C C43 0.5129(11) 1.1730(5) 0.5838(12) 0.068(4) Uani d U P D 0.632(18) A 1
H H43A 0.5271 1.1986 0.5644 0.081 Uiso calc U P R 0.632(18) A 1
H H43B 0.5032 1.1698 0.6554 0.081 Uiso calc U P R 0.632(18) A 1
C C44 0.6104(19) 1.1134(6) 0.5952(19) 0.115(8) Uani d U P D 0.632(18) A 1
H H44A 0.6481 1.0972 0.551 0.172 Uiso calc U P R 0.632(18) A 1
H H44B 0.6583 1.1218 0.6484 0.172 Uiso calc U P R 0.632(18) A 1
H H44C 0.5515 1.1002 0.6233 0.172 Uiso calc U P R 0.632(18) A 1
C C41A 0.5635(15) 1.1375(11) 0.4414(19) 0.066(8) Uani d U P D 0.368(18) A 2
H H41C 0.5772 1.1151 0.403 0.08 Uiso calc U P R 0.368(18) A 2
H H41D 0.5969 1.1596 0.4145 0.08 Uiso calc U P R 0.368(18) A 2
C C42A 0.5659(12) 1.1339(7) 0.5418(18) 0.046(6) Uani d U P D 0.368(18) A 2
C C43A 0.518(2) 1.1592(8) 0.5998(19) 0.074(8) Uani d U P D 0.368(18) A 2
H H43C 0.5451 1.1845 0.5962 0.089 Uiso calc U P R 0.368(18) A 2
H H43D 0.5023 1.1513 0.6675 0.089 Uiso calc U P R 0.368(18) A 2
C C44A 0.596(3) 1.0980(9) 0.589(3) 0.094(11) Uani d U P D 0.368(18) A 2
H H44D 0.6293 1.0823 0.5408 0.142 Uiso calc U P R 0.368(18) A 2
H H44E 0.6456 1.1024 0.6448 0.142 Uiso calc U P R 0.368(18) A 2
H H44F 0.5331 1.086 0.6134 0.142 Uiso calc U P R 0.368(18) A 2
N N1 0.3417(4) 1.12118(15) 0.3783(4) 0.0412(13) Uani d . . . 1.0 . .
N N2 0.2855(5) 1.15526(15) 0.5544(4) 0.0448(14) Uani d . . . 1.0 . .
B B1 0.0897(6) 0.8647(2) -0.0146(6) 0.0411(19) Uani d . . . 1.0 . .
C C1 0.2498(6) 1.13156(19) 0.3481(5) 0.0450(17) Uani d U . . 1.0 . .
C C2 0.2051(6) 1.1666(2) 0.3932(5) 0.057(2) Uani d U . . 1.0 . .
H H2A 0.2486 1.1877 0.3737 0.068 Uiso calc U . R 1.0 . .
H H2B 0.133 1.1706 0.3663 0.068 Uiso calc U . R 1.0 . .
C C3 0.2025(6) 1.16507(19) 0.5063(5) 0.0482(18) Uani d U . . 1.0 . .
C C4 0.1815(6) 1.1124(2) 0.2725(6) 0.063(2) Uani d U . . 1.0 . .
H H4A 0.2158 1.0898 0.2522 0.095 Uiso calc U . R 1.0 . .
H H4B 0.1705 1.1284 0.215 0.095 Uiso calc U . R 1.0 . .
H H4C 0.1136 1.1067 0.3008 0.095 Uiso calc U . R 1.0 . .
C C5 0.0995(6) 1.1762(2) 0.5488(6) 0.061(2) Uani d U . . 1.0 . .
H H5A 0.1022 1.1722 0.6202 0.092 Uiso calc U . R 1.0 . .
H H5B 0.0427 1.1615 0.5188 0.092 Uiso calc U . R 1.0 . .
H H5C 0.0864 1.2021 0.535 0.092 Uiso calc U . R 1.0 . .
C C11 0.3869(5) 1.08779(19) 0.3350(5) 0.0458(17) Uani d U . . 1.0 . .
C C12 0.4525(6) 1.0926(2) 0.2539(5) 0.0504(18) Uani d U . . 1.0 . .
C C13 0.4992(7) 1.0608(2) 0.2156(6) 0.070(2) Uani d U . . 1.0 . .
H H13 0.5424 1.0629 0.1601 0.084 Uiso calc U . R 1.0 . .
C C14 0.4837(8) 1.0267(3) 0.2567(7) 0.077(3) Uani d U . . 1.0 . .
H H14 0.517 1.0058 0.2303 0.093 Uiso calc U . R 1.0 . .
C C15 0.4187(7) 1.0233(2) 0.3372(7) 0.074(2) Uani d U . . 1.0 . .
H H15 0.4078 0.9997 0.3645 0.089 Uiso calc U . R 1.0 . .
C C16 0.3693(6) 1.0534(2) 0.3788(6) 0.057(2) Uani d U . . 1.0 . .
C C17 0.4693(6) 1.1296(2) 0.2023(6) 0.058(2) Uani d U . . 1.0 . .
H H17 0.4467 1.1493 0.248 0.07 Uiso calc U . R 1.0 . .
C C18 0.5856(7) 1.1366(3) 0.1780(6) 0.080(3) Uani d U . . 1.0 . .
H H18A 0.6296 1.1338 0.238 0.121 Uiso calc U . R 1.0 . .
H H18B 0.593 1.1614 0.1521 0.121 Uiso calc U . R 1.0 . .
H H18C 0.6077 1.1189 0.1284 0.121 Uiso calc U . R 1.0 . .
C C19 0.4002(7) 1.1323(3) 0.1064(6) 0.087(3) Uani d U . . 1.0 . .
H H19A 0.4187 1.1125 0.0614 0.13 Uiso calc U . R 1.0 . .
H H19B 0.4124 1.1559 0.0746 0.13 Uiso calc U . R 1.0 . .
H H19C 0.326 1.1302 0.1225 0.13 Uiso calc U . R 1.0 . .
C C20 0.2947(7) 1.0491(2) 0.4651(6) 0.070(2) Uani d U . . 1.0 . .
H H20 0.2656 1.0737 0.4808 0.084 Uiso calc U . R 1.0 . .
C C21 0.3521(8) 1.0344(3) 0.5582(7) 0.104(4) Uani d U . . 1.0 . .
H H21A 0.3738 1.009 0.5471 0.156 Uiso calc U . R 1.0 . .
H H21B 0.3049 1.0353 0.6139 0.156 Uiso calc U . R 1.0 . .
H H21C 0.4143 1.0494 0.5731 0.156 Uiso calc U . R 1.0 . .
C C22 0.2022(9) 1.0237(3) 0.4367(8) 0.113(4) Uani d U . . 1.0 . .
H H22A 0.1664 1.033 0.3768 0.17 Uiso calc U . R 1.0 . .
H H22B 0.1526 1.0231 0.4905 0.17 Uiso calc U . R 1.0 . .
H H22C 0.2286 0.9991 0.4246 0.17 Uiso calc U . R 1.0 . .
C C31 0.2806(5) 1.15637(19) 0.6634(5) 0.0418(16) Uani d U . . 1.0 . .
C C32 0.2909(6) 1.1898(2) 0.7124(5) 0.0490(18) Uani d U . . 1.0 . .
C C33 0.2858(6) 1.1908(2) 0.8162(5) 0.056(2) Uani d U . . 1.0 . .
H H33 0.2943 1.2134 0.8498 0.067 Uiso calc U . R 1.0 . .
C C34 0.2685(6) 1.1594(2) 0.8692(6) 0.061(2) Uani d U . . 1.0 . .
H H34 0.2627 1.1605 0.9387 0.073 Uiso calc U . R 1.0 . .
C C35 0.2596(6) 1.1260(2) 0.8199(6) 0.064(2) Uani d U . . 1.0 . .
H H35 0.2491 1.1043 0.8567 0.077 Uiso calc U . R 1.0 . .
C C36 0.2659(6) 1.1240(2) 0.7159(6) 0.056(2) Uani d U . . 1.0 . .
H H36 0.2604 1.1012 0.6827 0.067 Uiso calc U . R 1.0 . .
C C37 0.3115(6) 1.2231(2) 0.6572(6) 0.060(2) Uani d U . . 1.0 . .
N N37 0.3278(7) 1.2484(2) 0.6096(6) 0.090(3) Uani d . . . 1.0 . .
C C51 0.2110(5) 0.86172(17) 0.0312(5) 0.0394(16) Uani d U . . 1.0 . .
C C52 0.2664(5) 0.82815(19) 0.0391(5) 0.0433(17) Uani d U . . 1.0 . .
H H52 0.2326 0.8064 0.0173 0.052 Uiso calc U . R 1.0 . .
C C53 0.3689(5) 0.82606(19) 0.0779(5) 0.0432(17) Uani d U . . 1.0 . .
C C54 0.4236(6) 0.8576(2) 0.1073(5) 0.0475(17) Uani d U . . 1.0 . .
H H54 0.4933 0.8562 0.1337 0.057 Uiso calc U . R 1.0 . .
C C55 0.3724(6) 0.89142(19) 0.0966(5) 0.0468(18) Uani d U . . 1.0 . .
C C56 0.2701(6) 0.89318(19) 0.0600(5) 0.0449(17) Uani d U . . 1.0 . .
H H56 0.2377 0.9165 0.0536 0.054 Uiso calc U . R 1.0 . .
C C57 0.4222(5) 0.7894(2) 0.0878(5) 0.0540(19) Uani d U . D 1.0 . .
F F1 0.3596(11) 0.7602(4) 0.0742(15) 0.079(4) Uani d U P D 0.70(4) B 1
F F2 0.5027(12) 0.7850(4) 0.0274(11) 0.080(4) Uani d U P D 0.70(4) B 1
F F3 0.4666(13) 0.7853(4) 0.1807(7) 0.069(4) Uani d U P D 0.70(4) B 1
F F1A 0.349(2) 0.7642(8) 0.110(3) 0.056(7) Uani d U P D 0.30(4) B 2
F F2A 0.455(4) 0.7784(8) -0.0013(16) 0.087(9) Uani d U P D 0.30(4) B 2
F F3A 0.502(2) 0.7870(10) 0.152(3) 0.088(9) Uani d U P D 0.30(4) B 2
C C58 0.4281(6) 0.9264(2) 0.1248(6) 0.062(2) Uani d U . D 1.0 . .
F F4 0.4425(8) 0.9478(2) 0.0493(5) 0.116(4) Uani d U P D 0.895(13) C 1
F F5 0.3724(6) 0.94605(18) 0.1890(6) 0.102(3) Uani d U P D 0.895(13) C 1
F F6 0.5206(5) 0.92167(17) 0.1719(7) 0.102(3) Uani d U P D 0.895(13) C 1
F F4A 0.385(3) 0.9577(8) 0.096(4) 0.066(17) Uani d U P D 0.105(13) C 2
F F5A 0.522(2) 0.9263(12) 0.083(4) 0.056(15) Uani d U P D 0.105(13) C 2
F F6A 0.450(5) 0.9306(15) 0.2204(14) 0.09(2) Uani d U P D 0.105(13) C 2
C C61 0.0256(5) 0.89805(19) 0.0380(5) 0.0445(17) Uani d U . . 1.0 . .
C C62 0.0410(6) 0.9031(2) 0.1412(6) 0.0537(19) Uani d U . . 1.0 . .
H H62 0.0888 0.8877 0.1765 0.064 Uiso calc U . R 1.0 . .
C C64 -0.0850(7) 0.9532(2) 0.1428(7) 0.068(2) Uani d U . . 1.0 . .
H H64 -0.1225 0.9714 0.1772 0.082 Uiso calc U . R 1.0 . .
C C65 -0.1009(6) 0.9489(2) 0.0425(7) 0.062(2) Uani d U . . 1.0 . .
C C66 -0.0486(6) 0.92112(19) -0.0084(6) 0.0529(19) Uani d U . . 1.0 . .
H H66 -0.064 0.9179 -0.0768 0.063 Uiso calc U . R 1.0 . .
C C63 -0.0133(6) 0.9307(2) 0.1932(6) 0.060(2) Uani d U . D 1.0 . .
C C67 0.0003(11) 0.9342(4) 0.3036(10) 0.084(6) Uani d U P D 0.60(2) D 1
F F7 0.0766(14) 0.9575(6) 0.3241(10) 0.142(7) Uani d U P D 0.60(2) D 1
F F8 -0.0849(11) 0.9479(4) 0.3444(8) 0.110(5) Uani d U P D 0.60(2) D 1
F F9 0.0247(17) 0.9029(3) 0.3481(9) 0.117(6) Uani d U P D 0.60(2) D 1
C C67A 0.0118(14) 0.9337(5) 0.3037(11) 0.077(7) Uani d U P D 0.40(2) D 2
F F7A 0.1121(12) 0.9285(8) 0.3302(12) 0.112(8) Uani d U P D 0.40(2) D 2
F F8A -0.006(2) 0.9667(5) 0.3415(14) 0.123(9) Uani d U P D 0.40(2) D 2
F F9A -0.044(2) 0.9112(8) 0.3608(14) 0.127(10) Uani d U P D 0.40(2) D 2
C C68 -0.1790(8) 0.9728(2) -0.0132(7) 0.085(3) Uani d U . D 1.0 . .
F F10 -0.1887(18) 1.0053(4) 0.0256(13) 0.125(7) Uani d U P D 0.57(2) E 1
F F11 -0.1472(16) 0.9795(6) -0.1068(10) 0.135(7) Uani d U P D 0.57(2) E 1
F F12 -0.2711(11) 0.9580(5) -0.025(2) 0.142(8) Uani d U P D 0.57(2) E 1
F F10A -0.1418(18) 1.0059(5) -0.026(2) 0.127(9) Uani d U P D 0.43(2) E 2
F F11A -0.220(2) 0.9598(6) -0.0950(15) 0.106(8) Uani d U P D 0.43(2) E 2
F F12A -0.2642(15) 0.9775(8) 0.0438(16) 0.132(9) Uani d U P D 0.43(2) E 2
C C71 0.0235(5) 0.82723(18) 0.0076(5) 0.0383(16) Uani d U . . 1.0 . .
C C72 0.0385(5) 0.80693(18) 0.0960(5) 0.0438(17) Uani d U . . 1.0 . .
H H72 0.0892 0.8153 0.1436 0.053 Uiso calc U . R 1.0 . .
C C73 -0.0178(5) 0.77507(19) 0.1164(5) 0.0446(17) Uani d U . . 1.0 . .
C C74 -0.0943(5) 0.76248(19) 0.0505(5) 0.0442(17) Uani d U . . 1.0 . .
H H74 -0.1317 0.7407 0.0638 0.053 Uiso calc U . R 1.0 . .
C C75 -0.1163(5) 0.78220(19) -0.0362(5) 0.0413(16) Uani d U . . 1.0 . .
C C76 -0.0579(5) 0.81384(17) -0.0555(5) 0.0389(16) Uani d U . . 1.0 . .
H H76 -0.0741 0.827 -0.1143 0.047 Uiso calc U . R 1.0 . .
C C77 0.0081(6) 0.7538(2) 0.2096(6) 0.060(2) Uani d U . D 1.0 . .
F F13 0.051(2) 0.7212(3) 0.1932(11) 0.098(5) Uani d U P D 0.60(3) F 1
F F14 0.0743(17) 0.7705(5) 0.2735(13) 0.096(6) Uani d U P D 0.60(3) F 1
F F15 -0.0788(8) 0.7478(7) 0.2626(11) 0.092(5) Uani d U P D 0.60(3) F 1
F F13A -0.061(2) 0.7279(9) 0.231(2) 0.103(8) Uani d U P D 0.40(3) F 2
F F14A 0.0985(19) 0.7354(10) 0.1978(18) 0.107(8) Uani d U P D 0.40(3) F 2
F F15A 0.028(2) 0.7752(6) 0.2872(15) 0.075(6) Uani d U P D 0.40(3) F 2
C C78 -0.2012(6) 0.7694(2) -0.1065(5) 0.055(2) Uani d U . D 1.0 . .
F F16 -0.1932(8) 0.7340(2) -0.1308(10) 0.095(5) Uani d U P D 0.71(2) G 1
F F17 -0.2964(5) 0.7715(4) -0.0660(7) 0.093(4) Uani d U P D 0.71(2) G 1
F F18 -0.2083(11) 0.7881(4) -0.1894(7) 0.106(5) Uani d U P D 0.71(2) G 1
F F16A -0.1590(17) 0.7545(10) -0.1854(17) 0.106(10) Uani d U P D 0.29(2) G 2
F F17A -0.267(2) 0.7466(9) -0.0692(17) 0.101(10) Uani d U P D 0.29(2) G 2
F F18A -0.257(2) 0.7980(5) -0.140(2) 0.091(9) Uani d U P D 0.29(2) G 2
C C81 0.1042(5) 0.87051(17) -0.1359(5) 0.0424(16) Uani d U . . 1.0 . .
C C82 0.1162(5) 0.84058(18) -0.2009(5) 0.0430(16) Uani d U . . 1.0 . .
H H82 0.1096 0.8165 -0.1757 0.052 Uiso calc U . R 1.0 . .
C C83 0.1375(5) 0.84506(18) -0.3006(5) 0.0428(16) Uani d U . . 1.0 . .
C C84 0.1487(6) 0.8794(2) -0.3407(6) 0.056(2) Uani d U . . 1.0 . .
H H84 0.1609 0.8823 -0.409 0.067 Uiso calc U . R 1.0 . .
C C86 0.1211(6) 0.90539(19) -0.1791(5) 0.0542(19) Uani d U . . 1.0 . .
H H86 0.1184 0.9265 -0.1386 0.065 Uiso calc U . R 1.0 . .
C C87 0.1489(7) 0.8113(2) -0.3625(6) 0.058(2) Uani d U . . 1.0 . .
F F19 0.0644(4) 0.78916(14) -0.3610(4) 0.0863(15) Uani d U . . 1.0 . .
F F20 0.1630(5) 0.81834(14) -0.4587(3) 0.0877(16) Uani d U . . 1.0 . .
F F21 0.2300(4) 0.79048(14) -0.3324(4) 0.0899(16) Uani d U . . 1.0 . .
C C85 0.1416(6) 0.90962(19) -0.2792(6) 0.0542(19) Uani d U . D 1.0 . .
C C88 0.1656(12) 0.9468(4) -0.3245(10) 0.084(5) Uani d U P D 0.632(18) A 1
F F22 0.2410(12) 0.9467(2) -0.3898(8) 0.108(5) Uani d U P D 0.632(18) A 1
F F23 0.1954(13) 0.9714(3) -0.2565(9) 0.102(5) Uani d U P D 0.632(18) A 1
F F24 0.0797(11) 0.9597(4) -0.3703(15) 0.151(7) Uani d U P D 0.632(18) A 1
C C88A 0.140(2) 0.9487(5) -0.3183(14) 0.085(8) Uani d U P D 0.368(18) A 2
F F22A 0.142(3) 0.9499(5) -0.4159(11) 0.103(8) Uani d U P D 0.368(18) A 2
F F23A 0.0594(17) 0.9689(5) -0.2933(18) 0.120(8) Uani d U P D 0.368(18) A 2
F F24A 0.2265(19) 0.9657(8) -0.283(2) 0.121(10) Uani d U P D 0.368(18) A 2

loop_
_atom_site_aniso_label
_atom_site_aniso_U_11
_atom_site_aniso_U_22
_atom_site_aniso_U_33
_atom_site_aniso_U_12
_atom_site_aniso_U_13
_atom_site_aniso_U_23
Ni1 0.0499(5) 0.0583(6) 0.0464(5) -0.0018(5) -0.0034(4) -0.0082(5)
C41 0.057(7) 0.067(9) 0.068(7) -0.018(6) 0.007(6) -0.007(6)
C42 0.056(7) 0.062(8) 0.054(7) -0.002(6) -0.003(6) -0.010(7)
C43 0.063(7) 0.071(8) 0.068(7) -0.014(6) -0.007(6) -0.007(7)
C44 0.116(13) 0.108(15) 0.120(13) -0.011(12) 0.001(11) 0.012(13)
C41A 0.059(10) 0.074(12) 0.066(10) -0.008(8) 0.007(8) -0.006(8)
C42A 0.037(8) 0.055(10) 0.045(9) -0.002(7) 0.002(7) 0.008(8)
C43A 0.070(10) 0.082(11) 0.070(10) 0.007(8) -0.002(8) 0.000(9)
C44A 0.085(16) 0.081(17) 0.116(17) 0.010(14) -0.003(13) 0.030(15)
N1 0.047(3) 0.040(3) 0.037(3) -0.001(3) -0.003(3) 0.000(3)
N2 0.054(4) 0.033(3) 0.046(3) -0.005(3) -0.014(3) 0.007(3)
B1 0.046(4) 0.034(4) 0.043(5) 0.001(4) 0.004(4) -0.002(4)
C1 0.046(4) 0.047(4) 0.041(4) -0.004(3) -0.002(3) 0.002(3)
C2 0.063(4) 0.057(4) 0.051(4) 0.006(4) -0.008(4) 0.003(4)
C3 0.059(4) 0.036(4) 0.050(4) 0.001(3) 0.000(4) 0.001(3)
C4 0.064(5) 0.065(5) 0.060(5) 0.002(4) -0.016(4) -0.001(4)
C5 0.054(5) 0.070(5) 0.060(5) 0.015(4) 0.000(4) 0.008(4)
C11 0.049(4) 0.040(4) 0.048(4) 0.001(3) -0.003(3) -0.002(3)
C12 0.062(4) 0.044(4) 0.045(4) 0.002(4) -0.005(4) -0.009(3)
C13 0.074(5) 0.067(5) 0.070(5) 0.001(4) 0.011(4) -0.010(4)
C14 0.094(6) 0.056(5) 0.082(6) 0.005(5) 0.009(5) -0.015(5)
C15 0.089(6) 0.045(4) 0.089(6) -0.004(4) -0.006(5) 0.000(4)
C16 0.068(5) 0.045(4) 0.058(4) -0.004(4) 0.005(4) 0.001(4)
C17 0.066(5) 0.056(4) 0.053(4) 0.000(4) 0.013(4) -0.002(4)
C18 0.081(6) 0.095(7) 0.066(5) -0.016(5) 0.020(5) 0.005(5)
C19 0.078(6) 0.106(7) 0.077(6) 0.011(6) 0.002(5) 0.036(6)
C20 0.083(5) 0.048(4) 0.079(5) 0.002(4) 0.010(5) 0.009(4)
C21 0.109(8) 0.107(8) 0.095(7) -0.001(7) 0.004(6) 0.034(6)
C22 0.110(8) 0.116(8) 0.114(8) -0.029(7) 0.018(7) 0.023(7)
C31 0.046(4) 0.043(4) 0.037(4) 0.001(3) -0.001(3) 0.002(3)
C32 0.057(4) 0.046(4) 0.044(4) -0.001(3) 0.001(3) 0.000(3)
C33 0.053(4) 0.062(5) 0.052(4) 0.004(4) -0.002(4) -0.004(4)
C34 0.059(4) 0.072(5) 0.051(4) 0.000(4) 0.006(4) 0.002(4)
C35 0.062(5) 0.074(5) 0.057(5) -0.005(4) 0.005(4) 0.027(4)
C36 0.061(4) 0.053(4) 0.055(4) -0.006(4) 0.004(4) 0.005(4)
C37 0.068(5) 0.046(4) 0.066(5) -0.007(4) 0.002(4) -0.005(4)
N37 0.133(7) 0.048(4) 0.088(6) -0.017(5) -0.005(5) 0.003(4)
C51 0.048(4) 0.029(3) 0.042(4) 0.000(3) 0.005(3) 0.001(3)
C52 0.046(4) 0.038(4) 0.045(4) 0.000(3) 0.004(3) -0.003(3)
C53 0.044(4) 0.042(4) 0.044(4) 0.004(3) 0.008(3) -0.001(3)
C54 0.046(4) 0.051(4) 0.045(4) -0.006(4) 0.000(3) -0.004(3)
C55 0.055(4) 0.035(4) 0.049(4) -0.006(3) -0.004(3) -0.002(3)
C56 0.053(4) 0.036(4) 0.047(4) 0.004(3) 0.007(3) 0.002(3)
C57 0.049(4) 0.049(4) 0.063(5) 0.004(4) 0.000(4) 0.000(4)
F1 0.074(6) 0.040(5) 0.122(11) 0.007(4) -0.015(6) -0.021(6)
F2 0.069(7) 0.074(6) 0.098(7) 0.025(6) 0.029(6) 0.017(5)
F3 0.077(7) 0.061(5) 0.070(5) 0.021(5) -0.008(5) 0.010(4)
F1A 0.067(11) 0.038(12) 0.062(13) 0.004(9) 0.007(9) 0.005(9)
F2A 0.090(16) 0.075(12) 0.098(13) 0.039(12) 0.043(12) -0.006(10)
F3A 0.062(13) 0.075(12) 0.127(17) 0.006(11) -0.020(12) -0.022(13)
C58 0.067(5) 0.049(4) 0.069(5) -0.009(4) -0.001(4) -0.006(4)
F4 0.178(9) 0.075(5) 0.095(5) -0.072(5) -0.007(5) 0.015(4)
F5 0.102(5) 0.076(4) 0.129(6) -0.022(4) 0.015(5) -0.055(4)
F6 0.081(5) 0.075(4) 0.148(8) -0.020(4) -0.047(5) -0.017(4)
F4A 0.07(2) 0.06(2) 0.07(2) -0.009(16) -0.017(17) 0.001(17)
F5A 0.05(2) 0.046(19) 0.07(2) -0.014(15) 0.012(16) -0.036(16)
F6A 0.09(3) 0.08(2) 0.08(2) -0.006(18) -0.012(18) -0.010(17)
C61 0.046(4) 0.038(4) 0.050(4) 0.005(3) 0.004(3) 0.001(3)
C62 0.053(4) 0.046(4) 0.063(5) 0.007(4) 0.008(4) -0.008(4)
C64 0.067(5) 0.052(4) 0.085(6) 0.004(4) 0.015(4) -0.015(4)
C65 0.056(4) 0.044(4) 0.086(5) 0.006(4) 0.006(4) -0.003(4)
C66 0.050(4) 0.045(4) 0.063(4) 0.001(3) -0.005(4) -0.010(4)
C63 0.061(4) 0.050(4) 0.069(5) 0.001(4) 0.008(4) -0.018(4)
C67 0.094(9) 0.081(9) 0.079(8) 0.008(8) 0.014(7) -0.015(7)
F7 0.140(12) 0.175(15) 0.112(9) -0.072(12) -0.006(9) -0.042(10)
F8 0.123(10) 0.130(11) 0.079(7) 0.022(9) 0.032(6) -0.032(7)
F9 0.195(15) 0.089(8) 0.069(7) 0.039(9) 0.011(9) -0.005(6)
C67A 0.084(10) 0.075(10) 0.073(10) 0.012(8) 0.012(8) -0.014(8)
F7A 0.102(11) 0.161(16) 0.071(9) 0.039(12) -0.009(8) -0.047(11)
F8A 0.147(17) 0.115(13) 0.105(12) 0.017(13) -0.012(12) -0.055(10)
F9A 0.140(15) 0.148(18) 0.090(12) -0.041(13) -0.021(11) 0.024(12)
C68 0.081(6) 0.071(6) 0.103(7) 0.015(5) 0.008(6) -0.001(6)
F10 0.162(14) 0.073(9) 0.140(12) 0.055(9) -0.013(10) -0.018(8)
F11 0.134(13) 0.137(13) 0.134(11) 0.073(10) -0.005(9) 0.027(10)
F12 0.102(10) 0.124(12) 0.197(17) -0.007(9) -0.048(11) 0.036(12)
F10A 0.141(14) 0.051(10) 0.187(18) -0.005(9) -0.022(13) 0.051(11)
F11A 0.110(14) 0.106(12) 0.100(12) 0.040(11) -0.044(10) -0.027(10)
F12A 0.078(11) 0.148(16) 0.169(15) 0.068(11) 0.019(10) -0.001(13)
C71 0.040(4) 0.039(4) 0.037(3) 0.004(3) 0.001(3) -0.001(3)
C72 0.045(4) 0.040(4) 0.046(4) -0.003(3) 0.000(3) -0.004(3)
C73 0.045(4) 0.041(4) 0.047(4) 0.000(3) -0.001(3) 0.005(3)
C74 0.041(4) 0.040(4) 0.052(4) -0.006(3) 0.002(3) 0.000(3)
C75 0.037(3) 0.048(4) 0.039(4) 0.002(3) 0.000(3) -0.004(3)
C76 0.042(4) 0.032(3) 0.042(4) 0.007(3) 0.002(3) 0.004(3)
C77 0.062(5) 0.067(5) 0.052(5) -0.012(4) -0.003(4) 0.016(4)
F13 0.153(12) 0.041(6) 0.100(7) 0.025(7) -0.010(9) 0.024(5)
F14 0.108(11) 0.098(10) 0.080(9) -0.027(8) -0.036(8) 0.028(7)
F15 0.079(7) 0.129(12) 0.069(7) 0.005(7) 0.009(5) 0.050(8)
F13A 0.104(13) 0.100(14) 0.102(13) -0.043(11) -0.023(10) 0.050(11)
F14A 0.099(12) 0.115(15) 0.106(11) 0.028(11) -0.007(10) 0.040(12)
F15A 0.114(14) 0.068(9) 0.044(8) 0.008(10) 0.000(10) 0.001(7)
C78 0.059(5) 0.054(5) 0.051(4) -0.003(4) -0.005(4) 0.003(4)
F16 0.096(7) 0.060(5) 0.127(9) -0.001(5) -0.048(6) -0.038(6)
F17 0.044(4) 0.137(10) 0.098(7) -0.005(5) -0.006(4) -0.033(7)
F18 0.135(10) 0.123(9) 0.058(6) -0.070(7) -0.041(6) 0.045(6)
F16A 0.116(15) 0.113(18) 0.090(15) -0.008(14) -0.010(11) -0.045(14)
F17A 0.119(17) 0.112(17) 0.071(13) -0.063(14) -0.015(12) 0.035(13)
F18A 0.066(13) 0.105(14) 0.099(17) -0.007(11) -0.053(12) 0.000(13)
C81 0.044(4) 0.030(3) 0.053(4) 0.003(3) 0.002(3) 0.000(3)
C82 0.043(4) 0.034(3) 0.052(4) 0.000(3) 0.000(3) 0.001(3)
C83 0.048(4) 0.039(4) 0.041(4) -0.004(3) 0.003(3) 0.001(3)
C84 0.064(4) 0.054(4) 0.049(4) 0.006(4) 0.007(4) 0.007(4)
C86 0.070(5) 0.038(4) 0.055(4) -0.001(4) 0.002(4) -0.003(3)
C87 0.070(5) 0.054(4) 0.048(4) 0.005(4) 0.001(4) -0.002(4)
F19 0.095(4) 0.070(3) 0.094(4) -0.025(3) 0.010(3) -0.028(3)
F20 0.138(5) 0.073(3) 0.053(3) 0.002(3) 0.018(3) -0.010(3)
F21 0.106(4) 0.078(3) 0.086(3) 0.051(3) -0.006(3) -0.016(3)
C85 0.078(5) 0.031(4) 0.055(4) 0.006(4) 0.013(4) 0.006(3)
C88 0.099(9) 0.074(8) 0.078(8) 0.002(7) 0.007(7) 0.004(7)
F22 0.161(12) 0.054(5) 0.113(8) -0.019(6) 0.070(8) 0.020(5)
F23 0.176(12) 0.029(5) 0.105(8) -0.019(6) 0.061(8) -0.008(5)
F24 0.148(11) 0.105(10) 0.200(16) 0.029(8) 0.010(11) 0.089(11)
C88A 0.093(11) 0.081(11) 0.080(10) 0.001(9) -0.003(8) 0.006(8)
F22A 0.168(19) 0.064(10) 0.076(10) -0.007(12) 0.007(11) 0.033(8)
F23A 0.161(15) 0.073(10) 0.127(15) 0.025(10) 0.011(12) 0.041(11)
F24A 0.127(14) 0.101(15) 0.137(17) -0.015(12) 0.042(13) 0.019(12)

loop_
_atom_type_symbol
_atom_type_description
_atom_type_scat_dispersion_real
_atom_type_scat_dispersion_imag
_atom_type_scat_source
C C 0.0033 0.0016 'International Tables Vol C Tables 4.2.6.8 and 6.1.1.4'
H H 0.0000 0.0000 'International Tables Vol C Tables 4.2.6.8 and 6.1.1.4'
B B 0.0013 0.0007 'International Tables Vol C Tables 4.2.6.8 and 6.1.1.4'
N N 0.0061 0.0033 'International Tables Vol C Tables 4.2.6.8 and 6.1.1.4'
F F 0.0171 0.0103 'International Tables Vol C Tables 4.2.6.8 and 6.1.1.4'
Ni Ni 0.3393 1.1124 'International Tables Vol C Tables 4.2.6.8 and 6.1.1.4'

loop_
_geom_angle_atom_site_label_1
_geom_angle_atom_site_label_2
_geom_angle_atom_site_label_3
_geom_angle_site_symmetry_1
_geom_angle_site_symmetry_3
_geom_angle
_geom_angle_publ_flag
N2 Ni1 N1 . . 91.9(2) ?
N2 Ni1 C43A . . 99.3(8) ?
N1 Ni1 C43A . . 167.6(8) ?
N2 Ni1 C41 . . 163.8(7) ?
N1 Ni1 C41 . . 98.8(5) ?
N2 Ni1 C42 . . 133.1(5) ?
N1 Ni1 C42 . . 134.4(5) ?
C41 Ni1 C42 . . 39.9(4) ?
N2 Ni1 C41A . . 170.5(11) ?
N1 Ni1 C41A . . 97.0(10) ?
C43A Ni1 C41A . . 72.1(8) ?
N2 Ni1 C42A . . 134.4(8) ?
N1 Ni1 C42A . . 128.1(8) ?
C43A Ni1 C42A . . 39.5(5) ?
C41A Ni1 C42A . . 39.4(5) ?
N2 Ni1 C43 . . 97.1(5) ?
N1 Ni1 C43 . . 166.2(6) ?
C41 Ni1 C43 . . 70.3(6) ?
C42 Ni1 C43 . . 39.5(4) ?
C42 C41 Ni1 . . 70.2(6) ?
C42 C41 H41A . . 116.6 ?
Ni1 C41 H41A . . 116.6 ?
C42 C41 H41B . . 116.6 ?
Ni1 C41 H41B . . 116.6 ?
H41A C41 H41B . . 113.6 ?
C43 C42 C41 . . 116.2(14) ?
C43 C42 C44 . . 120.2(14) ?
C41 C42 C44 . . 121.6(15) ?
C43 C42 Ni1 . . 70.8(6) ?
C41 C42 Ni1 . . 69.9(6) ?
C44 C42 Ni1 . . 115.7(13) ?
C42 C43 Ni1 . . 69.7(6) ?
C42 C43 H43A . . 116.7 ?
Ni1 C43 H43A . . 116.7 ?
C42 C43 H43B . . 116.7 ?
Ni1 C43 H43B . . 116.7 ?
H43A C43 H43B . . 113.7 ?
C42 C44 H44A . . 109.5 ?
C42 C44 H44B . . 109.5 ?
H44A C44 H44B . . 109.5 ?
C42 C44 H44C . . 109.5 ?
H44A C44 H44C . . 109.5 ?
H44B C44 H44C . . 109.5 ?
C42A C41A Ni1 . . 70.6(8) ?
C42A C41A H41C . . 116.6 ?
Ni1 C41A H41C . . 116.6 ?
C42A C41A H41D . . 116.6 ?
Ni1 C41A H41D . . 116.6 ?
H41C C41A H41D . . 113.6 ?
C43A C42A C41A . . 121.(2) ?
C43A C42A C44A . . 117.(2) ?
C41A C42A C44A . . 120.(2) ?
C43A C42A Ni1 . . 69.5(8) ?
C41A C42A Ni1 . . 70.0(8) ?
C44A C42A Ni1 . . 121.1(18) ?
C42A C43A Ni1 . . 71.0(8) ?
C42A C43A H43C . . 116.5 ?
Ni1 C43A H43C . . 116.5 ?
C42A C43A H43D . . 116.5 ?
Ni1 C43A H43D . . 116.5 ?
H43C C43A H43D . . 113.5 ?
C42A C44A H44D . . 109.5 ?
C42A C44A H44E . . 109.5 ?
H44D C44A H44E . . 109.5 ?
C42A C44A H44F . . 109.5 ?
H44D C44A H44F . . 109.5 ?
H44E C44A H44F . . 109.5 ?
C1 N1 C11 . . 118.6(6) ?
C1 N1 Ni1 . . 122.8(5) ?
C11 N1 Ni1 . . 118.0(4) ?
C3 N2 C31 . . 116.3(6) ?
C3 N2 Ni1 . . 123.1(5) ?
C31 N2 Ni1 . . 120.3(4) ?
C71 B1 C61 . . 106.0(5) ?
C71 B1 C51 . . 110.9(5) ?
C61 B1 C51 . . 110.9(6) ?
C71 B1 C81 . . 111.0(5) ?
C61 B1 C81 . . 113.7(6) ?
C51 B1 C81 . . 104.5(5) ?
N1 C1 C4 . . 125.8(7) ?
N1 C1 C2 . . 117.6(6) ?
C4 C1 C2 . . 116.6(6) ?
C3 C2 C1 . . 112.7(6) ?
C3 C2 H2A . . 109.1 ?
C1 C2 H2A . . 109.1 ?
C3 C2 H2B . . 109.1 ?
C1 C2 H2B . . 109.1 ?
H2A C2 H2B . . 107.8 ?
N2 C3 C5 . . 126.7(7) ?
N2 C3 C2 . . 118.6(7) ?
C5 C3 C2 . . 114.7(6) ?
C1 C4 H4A . . 109.5 ?
C1 C4 H4B . . 109.5 ?
H4A C4 H4B . . 109.5 ?
C1 C4 H4C . . 109.5 ?
H4A C4 H4C . . 109.5 ?
H4B C4 H4C . . 109.5 ?
C3 C5 H5A . . 109.5 ?
C3 C5 H5B . . 109.5 ?
H5A C5 H5B . . 109.5 ?
C3 C5 H5C . . 109.5 ?
H5A C5 H5C . . 109.5 ?
H5B C5 H5C . . 109.5 ?
C12 C11 C16 . . 122.9(7) ?
C12 C11 N1 . . 116.9(6) ?
C16 C11 N1 . . 120.0(6) ?
C13 C12 C11 . . 116.7(7) ?
C13 C12 C17 . . 119.4(7) ?
C11 C12 C17 . . 123.9(7) ?
C14 C13 C12 . . 121.9(8) ?
C14 C13 H13 . . 119.0 ?
C12 C13 H13 . . 119.0 ?
C13 C14 C15 . . 119.4(9) ?
C13 C14 H14 . . 120.3 ?
C15 C14 H14 . . 120.3 ?
C14 C15 C16 . . 122.0(8) ?
C14 C15 H15 . . 119.0 ?
C16 C15 H15 . . 119.0 ?
C15 C16 C11 . . 117.0(7) ?
C15 C16 C20 . . 121.6(7) ?
C11 C16 C20 . . 121.4(7) ?
C12 C17 C18 . . 112.9(7) ?
C12 C17 C19 . . 110.8(7) ?
C18 C17 C19 . . 109.4(7) ?
C12 C17 H17 . . 107.9 ?
C18 C17 H17 . . 107.9 ?
C19 C17 H17 . . 107.9 ?
C17 C18 H18A . . 109.5 ?
C17 C18 H18B . . 109.5 ?
H18A C18 H18B . . 109.5 ?
C17 C18 H18C . . 109.5 ?
H18A C18 H18C . . 109.5 ?
H18B C18 H18C . . 109.5 ?
C17 C19 H19A . . 109.5 ?
C17 C19 H19B . . 109.5 ?
H19A C19 H19B . . 109.5 ?
C17 C19 H19C . . 109.5 ?
H19A C19 H19C . . 109.5 ?
H19B C19 H19C . . 109.5 ?
C21 C20 C16 . . 111.9(8) ?
C21 C20 C22 . . 109.7(8) ?
C16 C20 C22 . . 110.8(8) ?
C21 C20 H20 . . 108.1 ?
C16 C20 H20 . . 108.1 ?
C22 C20 H20 . . 108.1 ?
C20 C21 H21A . . 109.5 ?
C20 C21 H21B . . 109.5 ?
H21A C21 H21B . . 109.5 ?
C20 C21 H21C . . 109.5 ?
H21A C21 H21C . . 109.5 ?
H21B C21 H21C . . 109.5 ?
C20 C22 H22A . . 109.5 ?
C20 C22 H22B . . 109.5 ?
H22A C22 H22B . . 109.5 ?
C20 C22 H22C . . 109.5 ?
H22A C22 H22C . . 109.5 ?
H22B C22 H22C . . 109.5 ?
C32 C31 C36 . . 120.8(6) ?
C32 C31 N2 . . 119.6(6) ?
C36 C31 N2 . . 119.7(6) ?
C31 C32 C33 . . 119.4(7) ?
C31 C32 C37 . . 120.2(6) ?
C33 C32 C37 . . 120.3(7) ?
C34 C33 C32 . . 120.9(8) ?
C34 C33 H33 . . 119.6 ?
C32 C33 H33 . . 119.6 ?
C33 C34 C35 . . 119.5(7) ?
C33 C34 H34 . . 120.2 ?
C35 C34 H34 . . 120.2 ?
C34 C35 C36 . . 121.0(7) ?
C34 C35 H35 . . 119.5 ?
C36 C35 H35 . . 119.5 ?
C31 C36 C35 . . 118.4(7) ?
C31 C36 H36 . . 120.8 ?
C35 C36 H36 . . 120.8 ?
N37 C37 C32 . . 176.7(9) ?
C52 C51 C56 . . 114.9(6) ?
C52 C51 B1 . . 122.9(6) ?
C56 C51 B1 . . 122.1(6) ?
C53 C52 C51 . . 122.3(6) ?
C53 C52 H52 . . 118.9 ?
C51 C52 H52 . . 118.9 ?
C52 C53 C54 . . 120.9(6) ?
C52 C53 C57 . . 119.7(6) ?
C54 C53 C57 . . 119.4(6) ?
C53 C54 C55 . . 118.2(6) ?
C53 C54 H54 . . 120.9 ?
C55 C54 H54 . . 120.9 ?
C56 C55 C54 . . 120.5(6) ?
C56 C55 C58 . . 118.9(7) ?
C54 C55 C58 . . 120.6(6) ?
C55 C56 C51 . . 123.1(6) ?
C55 C56 H56 . . 118.5 ?
C51 C56 H56 . . 118.5 ?
F2 C57 F1 . . 106.3(8) ?
F3A C57 F2A . . 108.4(16) ?
F3A C57 F1A . . 109.2(19) ?
F2A C57 F1A . . 103.5(16) ?
F2 C57 F3 . . 104.3(7) ?
F1 C57 F3 . . 105.4(8) ?
F3A C57 C53 . . 117.0(17) ?
F2 C57 C53 . . 113.8(7) ?
F1 C57 C53 . . 115.7(9) ?
F2A C57 C53 . . 109.7(14) ?
F1A C57 C53 . . 108.3(17) ?
F3 C57 C53 . . 110.5(8) ?
F4A C58 F6A . . 105.(2) ?
F4 C58 F6 . . 108.1(7) ?
F4A C58 F5A . . 104.(2) ?
F6A C58 F5A . . 105.(2) ?
F4 C58 F5 . . 106.1(7) ?
F6 C58 F5 . . 103.6(7) ?
F4 C58 C55 . . 112.6(7) ?
F4A C58 C55 . . 118.(2) ?
F6A C58 C55 . . 115.(2) ?
F6 C58 C55 . . 114.4(7) ?
F5A C58 C55 . . 107.9(16) ?
F5 C58 C55 . . 111.4(6) ?
C66 C61 C62 . . 115.8(6) ?
C66 C61 B1 . . 126.1(6) ?
C62 C61 B1 . . 117.9(6) ?
C61 C62 C63 . . 121.8(7) ?
C61 C62 H62 . . 119.1 ?
C63 C62 H62 . . 119.1 ?
C65 C64 C63 . . 119.4(8) ?
C65 C64 H64 . . 120.3 ?
C63 C64 H64 . . 120.3 ?
C64 C65 C66 . . 120.7(8) ?
C64 C65 C68 . . 120.2(8) ?
C66 C65 C68 . . 119.1(8) ?
C61 C66 C65 . . 122.4(7) ?
C61 C66 H66 . . 118.8 ?
C65 C66 H66 . . 118.8 ?
C64 C63 C62 . . 119.8(8) ?
C64 C63 C67 . . 119.5(8) ?
C62 C63 C67 . . 120.6(9) ?
C64 C63 C67A . . 123.7(9) ?
C62 C63 C67A . . 116.5(9) ?
F7 C67 F9 . . 107.7(12) ?
F7 C67 F8 . . 105.8(11) ?
F9 C67 F8 . . 108.6(11) ?
F7 C67 C63 . . 109.0(11) ?
F9 C67 C63 . . 113.5(11) ?
F8 C67 C63 . . 111.9(11) ?
F7A C67A F8A . . 101.1(16) ?
F7A C67A F9A . . 106.1(17) ?
F8A C67A F9A . . 103.6(17) ?
F7A C67A C63 . . 115.2(14) ?
F8A C67A C63 . . 114.1(14) ?
F9A C67A C63 . . 115.1(15) ?
F12 C68 F10 . . 109.3(11) ?
F11A C68 F10A . . 110.9(15) ?
F11A C68 F12A . . 103.2(14) ?
F10A C68 F12A . . 104.8(15) ?
F12 C68 F11 . . 104.8(11) ?
F10 C68 F11 . . 104.0(10) ?
F12 C68 C65 . . 113.5(10) ?
F11A C68 C65 . . 117.1(10) ?
F10 C68 C65 . . 113.2(10) ?
F10A C68 C65 . . 111.6(11) ?
F12A C68 C65 . . 108.2(10) ?
F11 C68 C65 . . 111.2(9) ?
C76 C71 C72 . . 114.1(6) ?
C76 C71 B1 . . 123.4(6) ?
C72 C71 B1 . . 122.3(6) ?
C73 C72 C71 . . 123.1(6) ?
C73 C72 H72 . . 118.5 ?
C71 C72 H72 . . 118.5 ?
C74 C73 C72 . . 120.3(6) ?
C74 C73 C77 . . 120.1(6) ?
C72 C73 C77 . . 119.5(6) ?
C73 C74 C75 . . 119.4(6) ?
C73 C74 H74 . . 120.3 ?
C75 C74 H74 . . 120.3 ?
C74 C75 C76 . . 119.2(6) ?
C74 C75 C78 . . 119.8(6) ?
C76 C75 C78 . . 121.1(6) ?
C75 C76 C71 . . 123.8(6) ?
C75 C76 H76 . . 118.1 ?
C71 C76 H76 . . 118.1 ?
F15A C77 F13A . . 110.8(16) ?
F13 C77 F14 . . 105.3(10) ?
F15A C77 F14A . . 104.4(14) ?
F13A C77 F14A . . 104.1(13) ?
F13 C77 F15 . . 106.7(8) ?
F14 C77 F15 . . 103.8(9) ?
F15A C77 C73 . . 113.0(13) ?
F13A C77 C73 . . 114.8(11) ?
F13 C77 C73 . . 113.6(8) ?
F14 C77 C73 . . 115.1(10) ?
F14A C77 C73 . . 108.8(12) ?
F15 C77 C73 . . 111.5(8) ?
F17A C78 F16A . . 109.5(16) ?
F17A C78 F18A . . 107.0(16) ?
F16A C78 F18A . . 105.4(15) ?
F18 C78 F16 . . 107.1(8) ?
F18 C78 F17 . . 106.2(8) ?
F16 C78 F17 . . 103.3(8) ?
F17A C78 C75 . . 114.7(11) ?
F18 C78 C75 . . 114.3(7) ?
F16A C78 C75 . . 109.9(11) ?
F18A C78 C75 . . 110.0(10) ?
F16 C78 C75 . . 113.6(7) ?
F17 C78 C75 . . 111.4(7) ?
C82 C81 C86 . . 114.6(6) ?
C82 C81 B1 . . 122.0(6) ?
C86 C81 B1 . . 122.8(6) ?
C83 C82 C81 . . 122.7(6) ?
C83 C82 H82 . . 118.7 ?
C81 C82 H82 . . 118.7 ?
C84 C83 C82 . . 121.0(7) ?
C84 C83 C87 . . 121.1(6) ?
C82 C83 C87 . . 118.0(6) ?
C83 C84 C85 . . 118.6(7) ?
C83 C84 H84 . . 120.7 ?
C85 C84 H84 . . 120.7 ?
C85 C86 C81 . . 122.3(7) ?
C85 C86 H86 . . 118.9 ?
C81 C86 H86 . . 118.9 ?
F21 C87 F19 . . 105.2(7) ?
F21 C87 F20 . . 106.4(7) ?
F19 C87 F20 . . 105.0(6) ?
F21 C87 C83 . . 112.6(6) ?
F19 C87 C83 . . 113.3(7) ?
F20 C87 C83 . . 113.7(7) ?
C84 C85 C86 . . 120.8(7) ?
C84 C85 C88A . . 122.5(9) ?
C86 C85 C88A . . 116.2(9) ?
C84 C85 C88 . . 116.7(8) ?
C86 C85 C88 . . 122.3(8) ?
F22 C88 F24 . . 106.9(11) ?
F22 C88 F23 . . 105.5(11) ?
F24 C88 F23 . . 107.2(12) ?
F22 C88 C85 . . 115.1(11) ?
F24 C88 C85 . . 109.4(11) ?
F23 C88 C85 . . 112.2(11) ?
F23A C88A F22A . . 105.9(18) ?
F23A C88A F24A . . 106.5(18) ?
F22A C88A F24A . . 108.(2) ?
F23A C88A C85 . . 115.8(16) ?
F22A C88A C85 . . 112.2(15) ?
F24A C88A C85 . . 108.2(19) ?

loop_
_geom_bond_atom_site_label_1
_geom_bond_atom_site_label_2
_geom_bond_site_symmetry_2
_geom_bond_distance
_geom_bond_publ_flag
Ni1 N2 . 1.922(6) ?
Ni1 N1 . 1.942(5) ?
Ni1 C43A . 1.994(15) ?
Ni1 C41 . 1.998(11) ?
Ni1 C42 . 2.002(11) ?
Ni1 C41A . 2.005(14) ?
Ni1 C42A . 2.013(14) ?
Ni1 C43 . 2.017(10) ?
C41 C42 . 1.364(13) ?
C41 H41A . 0.98 ?
C41 H41B . 0.98 ?
C42 C43 . 1.359(14) ?
C42 C44 . 1.508(19) ?
C43 H43A . 0.98 ?
C43 H43B . 0.98 ?
C44 H44A . 0.97 ?
C44 H44B . 0.97 ?
C44 H44C . 0.97 ?
C41A C42A . 1.354(15) ?
C41A H41C . 0.98 ?
C41A H41D . 0.98 ?
C42A C43A . 1.353(16) ?
C42A C44A . 1.50(2) ?
C43A H43C . 0.98 ?
C43A H43D . 0.98 ?
C44A H44D . 0.97 ?
C44A H44E . 0.97 ?
C44A H44F . 0.97 ?
N1 C1 . 1.272(8) ?
N1 C11 . 1.465(8) ?
N2 C3 . 1.264(8) ?
N2 C31 . 1.468(8) ?
B1 C71 . 1.626(10) ?
B1 C61 . 1.627(10) ?
B1 C51 . 1.634(10) ?
B1 C81 . 1.658(10) ?
C1 C4 . 1.484(9) ?
C1 C2 . 1.523(10) ?
C2 C3 . 1.521(9) ?
C2 H2A . 0.98 ?
C2 H2B . 0.98 ?
C3 C5 . 1.490(10) ?
C4 H4A . 0.97 ?
C4 H4B . 0.97 ?
C4 H4C . 0.97 ?
C5 H5A . 0.97 ?
C5 H5B . 0.97 ?
C5 H5C . 0.97 ?
C11 C12 . 1.399(10) ?
C11 C16 . 1.399(10) ?
C12 C13 . 1.397(10) ?
C12 C17 . 1.525(10) ?
C13 C14 . 1.371(12) ?
C13 H13 . 0.94 ?
C14 C15 . 1.381(12) ?
C14 H14 . 0.94 ?
C15 C16 . 1.383(11) ?
C15 H15 . 0.94 ?
C16 C20 . 1.523(11) ?
C17 C18 . 1.532(11) ?
C17 C19 . 1.537(11) ?
C17 H17 . 0.99 ?
C18 H18A . 0.97 ?
C18 H18B . 0.97 ?
C18 H18C . 0.97 ?
C19 H19A . 0.97 ?
C19 H19B . 0.97 ?
C19 H19C . 0.97 ?
C20 C21 . 1.522(12) ?
C20 C22 . 1.524(12) ?
C20 H20 . 0.99 ?
C21 H21A . 0.97 ?
C21 H21B . 0.97 ?
C21 H21C . 0.97 ?
C22 H22A . 0.97 ?
C22 H22B . 0.97 ?
C22 H22C . 0.97 ?
C31 C32 . 1.382(9) ?
C31 C36 . 1.385(10) ?
C32 C33 . 1.398(9) ?
C32 C37 . 1.445(11) ?
C33 C34 . 1.361(11) ?
C33 H33 . 0.94 ?
C34 C35 . 1.382(11) ?
C34 H34 . 0.94 ?
C35 C36 . 1.404(10) ?
C35 H35 . 0.94 ?
C36 H36 . 0.94 ?
C37 N37 . 1.140(10) ?
C51 C52 . 1.406(9) ?
C51 C56 . 1.410(9) ?
C52 C53 . 1.380(9) ?
C52 H52 . 0.94 ?
C53 C54 . 1.386(9) ?
C53 C57 . 1.492(10) ?
C54 C55 . 1.389(10) ?
C54 H54 . 0.94 ?
C55 C56 . 1.368(9) ?
C55 C58 . 1.493(10) ?
C56 H56 . 0.94 ?
C57 F3A . 1.314(14) ?
C57 F2 . 1.329(9) ?
C57 F1 . 1.331(10) ?
C57 F2A . 1.339(13) ?
C57 F1A . 1.341(14) ?
C57 F3 . 1.361(9) ?
C58 F4 . 1.293(8) ?
C58 F4A . 1.312(15) ?
C58 F6A . 1.314(16) ?
C58 F6 . 1.321(8) ?
C58 F5A . 1.331(15) ?
C58 F5 . 1.334(8) ?
C61 C66 . 1.388(9) ?
C61 C62 . 1.407(9) ?
C62 C63 . 1.409(10) ?
C62 H62 . 0.94 ?
C64 C65 . 1.366(11) ?
C64 C63 . 1.380(11) ?
C64 H64 . 0.94 ?
C65 C66 . 1.394(10) ?
C65 C68 . 1.494(12) ?
C66 H66 . 0.94 ?
C63 C67 . 1.493(14) ?
C63 C67A . 1.512(16) ?
C67 F7 . 1.304(12) ?
C67 F9 . 1.313(12) ?
C67 F8 . 1.318(12) ?
C67A F7A . 1.316(14) ?
C67A F8A . 1.323(14) ?
C67A F9A . 1.332(14) ?
C68 F12 . 1.283(11) ?
C68 F11A . 1.287(12) ?
C68 F10 . 1.295(11) ?
C68 F10A . 1.303(12) ?
C68 F12A . 1.349(12) ?
C68 F11 . 1.353(12) ?
C71 C76 . 1.398(9) ?
C71 C72 . 1.405(9) ?
C72 C73 . 1.387(9) ?
C72 H72 . 0.94 ?
C73 C74 . 1.368(9) ?
C73 C77 . 1.497(10) ?
C74 C75 . 1.386(9) ?
C74 H74 . 0.94 ?
C75 C76 . 1.391(9) ?
C75 C78 . 1.480(10) ?
C76 H76 . 0.94 ?
C77 F15A . 1.315(13) ?
C77 F13A . 1.320(12) ?
C77 F13 . 1.322(10) ?
C77 F14 . 1.325(11) ?
C77 F14A . 1.334(13) ?
C77 F15 . 1.341(10) ?
C78 F17A . 1.285(13) ?
C78 F18 . 1.304(9) ?
C78 F16A . 1.316(13) ?
C78 F18A . 1.325(13) ?
C78 F16 . 1.330(9) ?
C78 F17 . 1.335(9) ?
C81 C82 . 1.404(9) ?
C81 C86 . 1.410(9) ?
C82 C83 . 1.383(9) ?
C82 H82 . 0.94 ?
C83 C84 . 1.365(9) ?
C83 C87 . 1.489(10) ?
C84 C85 . 1.377(10) ?
C84 H84 . 0.94 ?
C86 C85 . 1.385(10) ?
C86 H86 . 0.94 ?
C87 F21 . 1.324(9) ?
C87 F19 . 1.334(9) ?
C87 F20 . 1.334(8) ?
C85 C88A . 1.510(18) ?
C85 C88 . 1.512(14) ?
C88 F22 . 1.312(12) ?
C88 F24 . 1.316(12) ?
C88 F23 . 1.321(12) ?
C88A F23A . 1.309(14) ?
C88A F22A . 1.313(14) ?
C88A F24A . 1.325(15) ?

loop_
_geom_torsion_atom_site_label_1
_geom_torsion_atom_site_label_2
_geom_torsion_atom_site_label_3
_geom_torsion_atom_site_label_4
_geom_torsion_site_symmetry_1
_geom_torsion_site_symmetry_2
_geom_torsion_site_symmetry_3
_geom_torsion_site_symmetry_4
_geom_torsion
_geom_torsion_publ_flag
Ni1 C41 C42 C43 . . . . -55.3(12) ?
Ni1 C41 C42 C44 . . . . 108.5(15) ?
C41 C42 C43 Ni1 . . . . 54.8(12) ?
C44 C42 C43 Ni1 . . . . -109.2(15) ?
Ni1 C41A C42A C43A . . . . -49.(2) ?
Ni1 C41A C42A C44A . . . . 115.(2) ?
C41A C42A C43A Ni1 . . . . 50.(2) ?
C44A C42A C43A Ni1 . . . . -115.(2) ?
C11 N1 C1 C4 . . . . 1.0(10) ?
Ni1 N1 C1 C4 . . . . -170.3(6) ?
C11 N1 C1 C2 . . . . -179.2(6) ?
Ni1 N1 C1 C2 . . . . 9.6(9) ?
N1 C1 C2 C3 . . . . -55.7(9) ?
C4 C1 C2 C3 . . . . 124.2(7) ?
C31 N2 C3 C5 . . . . -2.5(10) ?
Ni1 N2 C3 C5 . . . . -177.2(6) ?
C31 N2 C3 C2 . . . . 176.4(6) ?
Ni1 N2 C3 C2 . . . . 1.8(9) ?
C1 C2 C3 N2 . . . . 49.5(9) ?
C1 C2 C3 C5 . . . . -131.4(7) ?
C1 N1 C11 C12 . . . . 93.8(8) ?
Ni1 N1 C11 C12 . . . . -94.6(6) ?
C1 N1 C11 C16 . . . . -90.2(8) ?
Ni1 N1 C11 C16 . . . . 81.4(7) ?
C16 C11 C12 C13 . . . . 1.4(11) ?
N1 C11 C12 C13 . . . . 177.3(6) ?
C16 C11 C12 C17 . . . . 177.3(7) ?
N1 C11 C12 C17 . . . . -6.8(10) ?
C11 C12 C13 C14 . . . . -1.5(12) ?
C17 C12 C13 C14 . . . . -177.6(8) ?
C12 C13 C14 C15 . . . . 1.2(14) ?
C13 C14 C15 C16 . . . . -0.7(14) ?
C14 C15 C16 C11 . . . . 0.6(13) ?
C14 C15 C16 C20 . . . . 177.8(8) ?
C12 C11 C16 C15 . . . . -1.0(11) ?
N1 C11 C16 C15 . . . . -176.8(7) ?
C12 C11 C16 C20 . . . . -178.2(7) ?
N1 C11 C16 C20 . . . . 6.1(11) ?
C13 C12 C17 C18 . . . . -47.0(10) ?
C11 C12 C17 C18 . . . . 137.3(7) ?
C13 C12 C17 C19 . . . . 76.1(9) ?
C11 C12 C17 C19 . . . . -99.6(8) ?
C15 C16 C20 C21 . . . . 63.8(11) ?
C11 C16 C20 C21 . . . . -119.1(9) ?
C15 C16 C20 C22 . . . . -58.9(11) ?
C11 C16 C20 C22 . . . . 118.2(9) ?
C3 N2 C31 C32 . . . . -78.4(8) ?
Ni1 N2 C31 C32 . . . . 96.4(7) ?
C3 N2 C31 C36 . . . . 101.7(8) ?
Ni1 N2 C31 C36 . . . . -83.4(7) ?
C36 C31 C32 C33 . . . . -0.4(11) ?
N2 C31 C32 C33 . . . . 179.7(6) ?
C36 C31 C32 C37 . . . . 176.9(7) ?
N2 C31 C32 C37 . . . . -3.0(10) ?
C31 C32 C33 C34 . . . . -1.4(11) ?
C37 C32 C33 C34 . . . . -178.7(7) ?
C32 C33 C34 C35 . . . . 2.2(12) ?
C33 C34 C35 C36 . . . . -1.3(12) ?
C32 C31 C36 C35 . . . . 1.3(11) ?
N2 C31 C36 C35 . . . . -178.8(6) ?
C34 C35 C36 C31 . . . . -0.5(12) ?
C71 B1 C51 C52 . . . . 31.1(9) ?
C61 B1 C51 C52 . . . . 148.5(6) ?
C81 B1 C51 C52 . . . . -88.6(7) ?
C71 B1 C51 C56 . . . . -153.1(6) ?
C61 B1 C51 C56 . . . . -35.6(8) ?
C81 B1 C51 C56 . . . . 87.2(7) ?
C56 C51 C52 C53 . . . . 3.8(9) ?
B1 C51 C52 C53 . . . . 179.9(6) ?
C51 C52 C53 C54 . . . . -2.7(10) ?
C51 C52 C53 C57 . . . . 177.8(6) ?
C52 C53 C54 C55 . . . . 0.0(10) ?
C57 C53 C54 C55 . . . . 179.5(6) ?
C53 C54 C55 C56 . . . . 1.3(10) ?
C53 C54 C55 C58 . . . . -178.7(6) ?
C54 C55 C56 C51 . . . . 0.0(11) ?
C58 C55 C56 C51 . . . . 180.0(6) ?
C52 C51 C56 C55 . . . . -2.5(10) ?
B1 C51 C56 C55 . . . . -178.6(6) ?
C52 C53 C57 F3A . . . . -159.(2) ?
C54 C53 C57 F3A . . . . 22.(2) ?
C52 C53 C57 F2 . . . . 112.2(12) ?
C54 C53 C57 F2 . . . . -67.4(13) ?
C52 C53 C57 F1 . . . . -11.3(14) ?
C54 C53 C57 F1 . . . . 169.1(12) ?
C52 C53 C57 F2A . . . . 77.(2) ?
C54 C53 C57 F2A . . . . -102.(2) ?
C52 C53 C57 F1A . . . . -34.8(18) ?
C54 C53 C57 F1A . . . . 145.7(17) ?
C52 C53 C57 F3 . . . . -130.9(10) ?
C54 C53 C57 F3 . . . . 49.5(11) ?
C56 C55 C58 F4 . . . . -64.9(10) ?
C54 C55 C58 F4 . . . . 115.1(9) ?
C56 C55 C58 F4A . . . . -13.(3) ?
C54 C55 C58 F4A . . . . 167.(3) ?
C56 C55 C58 F6A . . . . 113.(3) ?
C54 C55 C58 F6A . . . . -67.(3) ?
C56 C55 C58 F6 . . . . 171.2(8) ?
C54 C55 C58 F6 . . . . -8.8(11) ?
C56 C55 C58 F5A . . . . -131.(3) ?
C54 C55 C58 F5A . . . . 49.(3) ?
C56 C55 C58 F5 . . . . 54.2(10) ?
C54 C55 C58 F5 . . . . -125.8(8) ?
C71 B1 C61 C66 . . . . -95.9(8) ?
C51 B1 C61 C66 . . . . 143.7(7) ?
C81 B1 C61 C66 . . . . 26.3(10) ?
C71 B1 C61 C62 . . . . 80.2(7) ?
C51 B1 C61 C62 . . . . -40.2(8) ?
C81 B1 C61 C62 . . . . -157.6(6) ?
C66 C61 C62 C63 . . . . -1.9(10) ?
B1 C61 C62 C63 . . . . -178.4(7) ?
C63 C64 C65 C66 . . . . 2.3(12) ?
C63 C64 C65 C68 . . . . 179.4(8) ?
C62 C61 C66 C65 . . . . 3.1(10) ?
B1 C61 C66 C65 . . . . 179.3(7) ?
C64 C65 C66 C61 . . . . -3.4(12) ?
C68 C65 C66 C61 . . . . 179.4(7) ?
C65 C64 C63 C62 . . . . -1.2(12) ?
C65 C64 C63 C67 . . . . -177.0(9) ?
C65 C64 C63 C67A . . . . 178.9(11) ?
C61 C62 C63 C64 . . . . 1.0(12) ?
C61 C62 C63 C67 . . . . 176.8(9) ?
C61 C62 C63 C67A . . . . -179.0(10) ?
C64 C63 C67 F7 . . . . -91.9(15) ?
C62 C63 C67 F7 . . . . 92.4(15) ?
C64 C63 C67 F9 . . . . 148.1(14) ?
C62 C63 C67 F9 . . . . -27.6(18) ?
C64 C63 C67 F8 . . . . 24.8(16) ?
C62 C63 C67 F8 . . . . -150.9(12) ?
C64 C63 C67A F7A . . . . -141.5(18) ?
C62 C63 C67A F7A . . . . 39.(2) ?
C64 C63 C67A F8A . . . . -25.(2) ?
C62 C63 C67A F8A . . . . 154.9(19) ?
C64 C63 C67A F9A . . . . 95.(2) ?
C62 C63 C67A F9A . . . . -85.(2) ?
C64 C65 C68 F12 . . . . -95.3(17) ?
C66 C65 C68 F12 . . . . 81.8(17) ?
C64 C65 C68 F11A . . . . -155.3(18) ?
C66 C65 C68 F11A . . . . 22.(2) ?
C64 C65 C68 F10 . . . . 30.1(17) ?
C66 C65 C68 F10 . . . . -152.7(14) ?
C64 C65 C68 F10A . . . . 76.(2) ?
C66 C65 C68 F10A . . . . -107.3(19) ?
C64 C65 C68 F12A . . . . -39.3(18) ?
C66 C65 C68 F12A . . . . 137.9(16) ?
C64 C65 C68 F11 . . . . 146.8(14) ?
C66 C65 C68 F11 . . . . -36.0(16) ?
C61 B1 C71 C76 . . . . 90.3(7) ?
C51 B1 C71 C76 . . . . -149.3(6) ?
C81 B1 C71 C76 . . . . -33.7(8) ?
C61 B1 C71 C72 . . . . -85.2(7) ?
C51 B1 C71 C72 . . . . 35.3(8) ?
C81 B1 C71 C72 . . . . 150.9(6) ?
C76 C71 C72 C73 . . . . 3.8(9) ?
B1 C71 C72 C73 . . . . 179.6(6) ?
C71 C72 C73 C74 . . . . -1.9(11) ?
C71 C72 C73 C77 . . . . 176.2(6) ?
C72 C73 C74 C75 . . . . -1.0(10) ?
C77 C73 C74 C75 . . . . -179.1(6) ?
C73 C74 C75 C76 . . . . 1.8(10) ?
C73 C74 C75 C78 . . . . -178.2(6) ?
C74 C75 C76 C71 . . . . 0.4(10) ?
C78 C75 C76 C71 . . . . -179.7(6) ?
C72 C71 C76 C75 . . . . -3.0(9) ?
B1 C71 C76 C75 . . . . -178.8(6) ?
C74 C73 C77 F15A . . . . -141.7(16) ?
C72 C73 C77 F15A . . . . 40.2(18) ?
C74 C73 C77 F13A . . . . -13.(2) ?
C72 C73 C77 F13A . . . . 169.(2) ?
C74 C73 C77 F13 . . . . 66.0(15) ?
C72 C73 C77 F13 . . . . -112.2(15) ?
C74 C73 C77 F14 . . . . -172.5(14) ?
C72 C73 C77 F14 . . . . 9.3(16) ?
C74 C73 C77 F14A . . . . 103.(2) ?
C72 C73 C77 F14A . . . . -75.(2) ?
C74 C73 C77 F15 . . . . -54.6(15) ?
C72 C73 C77 F15 . . . . 127.2(14) ?
C74 C75 C78 F17A . . . . 18.(2) ?
C76 C75 C78 F17A . . . . -162.(2) ?
C74 C75 C78 F18 . . . . -174.0(11) ?
C76 C75 C78 F18 . . . . 6.0(13) ?
C74 C75 C78 F16A . . . . -106.(2) ?
C76 C75 C78 F16A . . . . 74.(2) ?
C74 C75 C78 F18A . . . . 138.7(19) ?
C76 C75 C78 F18A . . . . -41.(2) ?
C74 C75 C78 F16 . . . . -50.6(11) ?
C76 C75 C78 F16 . . . . 129.5(10) ?
C74 C75 C78 F17 . . . . 65.6(11) ?
C76 C75 C78 F17 . . . . -114.3(10) ?
C71 B1 C81 C82 . . . . -34.1(9) ?
C61 B1 C81 C82 . . . . -153.6(6) ?
C51 B1 C81 C82 . . . . 85.4(7) ?
C71 B1 C81 C86 . . . . 155.6(6) ?
C61 B1 C81 C86 . . . . 36.1(9) ?
C51 B1 C81 C86 . . . . -84.9(8) ?
C86 C81 C82 C83 . . . . -3.2(10) ?
B1 C81 C82 C83 . . . . -174.3(6) ?
C81 C82 C83 C84 . . . . 0.5(11) ?
C81 C82 C83 C87 . . . . 179.9(7) ?
C82 C83 C84 C85 . . . . 2.0(11) ?
C87 C83 C84 C85 . . . . -177.4(7) ?
C82 C81 C86 C85 . . . . 3.7(10) ?
B1 C81 C86 C85 . . . . 174.7(7) ?
C84 C83 C87 F21 . . . . 116.6(8) ?
C82 C83 C87 F21 . . . . -62.8(9) ?
C84 C83 C87 F19 . . . . -124.2(8) ?
C82 C83 C87 F19 . . . . 56.4(9) ?
C84 C83 C87 F20 . . . . -4.4(11) ?
C82 C83 C87 F20 . . . . 176.2(6) ?
C83 C84 C85 C86 . . . . -1.5(12) ?
C83 C84 C85 C88A . . . . -172.9(13) ?
C83 C84 C85 C88 . . . . 173.9(9) ?
C81 C86 C85 C84 . . . . -1.5(12) ?
C81 C86 C85 C88A . . . . 170.4(12) ?
C81 C86 C85 C88 . . . . -176.6(9) ?
C84 C85 C88 F22 . . . . -35.8(15) ?
C86 C85 C88 F22 . . . . 139.5(12) ?
C84 C85 C88 F24 . . . . 84.5(14) ?
C86 C85 C88 F24 . . . . -100.2(14) ?
C84 C85 C88 F23 . . . . -156.6(11) ?
C86 C85 C88 F23 . . . . 18.7(16) ?
C84 C85 C88A F23A . . . . 124.6(17) ?
C86 C85 C88A F23A . . . . -47.(2) ?
C84 C85 C88A F22A . . . . 3.(2) ?
C86 C85 C88A F22A . . . . -169.0(17) ?
C84 C85 C88A F24A . . . . -116.0(18) ?
C86 C85 C88A F24A . . . . 72.(2) ?
